data_1507930
loop_
_publ_author_name
'Mohideen, M Infas H'
'Xiao, Bo'
'Wheatley, Paul S.'
'McKinlay, Alistair C.'
'Li, Yang'
'Slawin, Alexandra M. Z.'
'Aldous, David W.'
'Cessford, Naomi F.'
'D\"uren, Tina'
'Zhao, Xuebo'
'Gill, Rachel'
'Thomas, K. Mark'
'Griffin, John M.'
'Ashbrook, Sharon E.'
'Morris, Russell E.'

_publ_section_title
;
 Protecting group and switchable pore-discriminating adsorption properties
 of a hydrophilic-hydrophobic metal-organic framework.
;
_journal_issue 4
_journal_name_full 'Nature chemistry'
_journal_page_first 304
_journal_page_last 310
_journal_paper_doi 10.1038/nchem.1003
_journal_volume 3
_journal_year 2011
_chemical_formula_sum 'C60 H68 Cu6 O52'
_chemical_formula_weight 2002.38
_chemical_name_common stam1
_chemical_name_systematic
;
 ?
;
_space_group_IT_number 164
_symmetry_cell_setting trigonal
_symmetry_space_group_name_Hall '-P 3 2"'
_symmetry_space_group_name_H-M 'P -3 m 1'
_atom_sites_solution_hydrogens geom
_atom_sites_solution_primary direct
_atom_sites_solution_secondary difmap
_audit_creation_method SHELXL-97
_cell_angle_alpha 90.00
_cell_angle_beta 90.00
_cell_angle_gamma 120.00
_cell_formula_units_Z 1
_cell_length_a 18.6500(17)
_cell_length_b 18.6500(17)
_cell_length_c 6.8329(9)
_cell_measurement_reflns_used 1647
_cell_measurement_temperature 293(2)
_cell_measurement_theta_max 27.38
_cell_measurement_theta_min 3.24
_cell_volume 2058.2(4)
_computing_structure_refinement 'SHELXL-97 (Sheldrick, 1997)'
_diffrn_ambient_temperature 293(2)
_diffrn_measured_fraction_theta_full 0.967
_diffrn_measured_fraction_theta_max 0.967
_diffrn_measurement_device_type Rigaku
_diffrn_measurement_method 'CCD camera'
_diffrn_radiation_monochromator graphite
_diffrn_radiation_source 'fine-focus sealed tube'
_diffrn_radiation_type MoK\a
_diffrn_radiation_wavelength 0.71073
_diffrn_reflns_av_R_equivalents 0.0689
_diffrn_reflns_av_sigmaI/netI 0.0447
_diffrn_reflns_limit_h_max 19
_diffrn_reflns_limit_h_min -24
_diffrn_reflns_limit_k_max 24
_diffrn_reflns_limit_k_min -22
_diffrn_reflns_limit_l_max 6
_diffrn_reflns_limit_l_min -8
_diffrn_reflns_number 14358
_diffrn_reflns_theta_full 27.38
_diffrn_reflns_theta_max 27.38
_diffrn_reflns_theta_min 3.24
_diffrn_standards_number 0
_exptl_absorpt_coefficient_mu 1.628
_exptl_absorpt_correction_type none
_exptl_crystal_colour blue
_exptl_crystal_density_diffrn 1.615
_exptl_crystal_density_method 'not measured'
_exptl_crystal_description block
_exptl_crystal_F_000 1018
_exptl_crystal_size_max 0.09
_exptl_crystal_size_mid 0.08
_exptl_crystal_size_min 0.05
_refine_diff_density_max 1.503
_refine_diff_density_min -0.798
_refine_diff_density_rms 0.115
_refine_ls_extinction_method none
_refine_ls_goodness_of_fit_ref 1.149
_refine_ls_hydrogen_treatment constr
_refine_ls_matrix_type full
_refine_ls_number_parameters 101
_refine_ls_number_reflns 1647
_refine_ls_number_restraints 0
_refine_ls_restrained_S_all 1.149
_refine_ls_R_factor_all 0.0690
_refine_ls_R_factor_gt 0.0560
_refine_ls_shift/su_max 0.001
_refine_ls_shift/su_mean 0.000
_refine_ls_structure_factor_coef Fsqd
_refine_ls_weighting_details 'calc w=1/[\s^2^(Fo^2^)+(0.0491P)^2^+7.7374P] where P=(Fo^2^+2Fc^2^)/3'
_refine_ls_weighting_scheme calc
_refine_ls_wR_factor_gt 0.1339
_refine_ls_wR_factor_ref 0.1415
_reflns_number_gt 1386
_reflns_number_total 1647
_reflns_threshold_expression >2sigma(I)
_cod_data_source_file nchem.1003-s2.cif
_cod_data_source_block stam1
_cod_database_code 1507930

loop_
_symmetry_equiv_pos_as_xyz
'x, y, z'
'-y, x-y, z'
'-x+y, -x, z'
'y, x, -z'
'-x, -x+y, -z'
'x-y, -y, -z'
'-x, -y, -z'
'y, -x+y, -z'
'x-y, x, -z'
'-y, -x, z'
'x, x-y, z'
'-x+y, y, z'

loop_
_atom_site_label
_atom_site_type_symbol
_atom_site_fract_x
_atom_site_fract_y
_atom_site_fract_z
_atom_site_U_iso_or_equiv
_atom_site_adp_type
_atom_site_occupancy
_atom_site_symmetry_multiplicity
_atom_site_calc_flag
_atom_site_refinement_flags
_atom_site_disorder_assembly
_atom_site_disorder_group
Cu1 Cu 0.523298(19) 0.476702(19) 0.34331(9) 0.0162(2) Uani 1 2 d S . .
O1 O 0.0824(3) 0.2842(3) -0.2533(6) 0.0731(15) Uani 1 1 d . . .
O2 O 0.3712(2) 0.4806(3) 0.5177(5) 0.0481(11) Uani 1 1 d . . .
O3 O 0.41101(18) 0.4420(2) 0.2500(4) 0.0316(7) Uani 1 1 d . . .
O4 O 0.56273(13) 0.43727(13) 0.0893(6) 0.0391(12) Uani 1 2 d S . .
H4 H 0.5249 0.4170 0.0093 0.059 Uiso 1 1 calc R . .
C1 C 0.1519(2) 0.3038(5) -0.1839(11) 0.0424(18) Uani 1 2 d S . .
C2 C 0.1775(2) 0.3550(4) 0.0011(10) 0.0315(14) Uani 1 2 d S . .
C3 C 0.2535(3) 0.3781(3) 0.0852(6) 0.0275(10) Uani 1 1 d . A .
H3 H 0.2895 0.3640 0.0250 0.033 Uiso 1 1 calc R . .
C4 C 0.2762(3) 0.4227(3) 0.2607(6) 0.0219(8) Uani 1 1 d . . .
C5 C 0.22195(18) 0.4439(4) 0.3483(8) 0.0207(12) Uani 1 2 d S . .
H5 H 0.2363 0.4725 0.4664 0.025 Uiso 1 2 calc SR . .
C6 C 0.3590(3) 0.4503(2) 0.3493(6) 0.0203(8) Uani 1 1 d . A .
O5 O 0.5487(6) 0.2743(3) 0.1687(12) 0.099(3) Uani 1 2 d S . .
O6 O 0.6667 0.3333 0.467(3) 0.146(7) Uani 1 6 d S . .
O7 O 0.3333 0.6667 0.130(3) 0.177(9) Uani 1 6 d S . .
C7 C 0.0498(10) 0.2371(10) -0.428(2) 0.085(5) Uiso 0.50 1 d P A -1
H7A H -0.0042 0.2294 -0.4533 0.127 Uiso 0.50 1 calc PR A -1
H7B H 0.0459 0.1841 -0.4130 0.127 Uiso 0.50 1 calc PR A -1
H7C H 0.0858 0.2660 -0.5359 0.127 Uiso 0.50 1 calc PR A -1

loop_
_atom_site_aniso_label
_atom_site_aniso_U_11
_atom_site_aniso_U_22
_atom_site_aniso_U_33
_atom_site_aniso_U_23
_atom_site_aniso_U_13
_atom_site_aniso_U_12
Cu1 0.0223(3) 0.0223(3) 0.0118(4) 0.00052(12) -0.00052(12) 0.0170(3)
O1 0.061(3) 0.103(4) 0.061(3) -0.057(3) -0.038(2) 0.046(3)
O2 0.040(2) 0.100(3) 0.0271(18) -0.0325(19) -0.0190(15) 0.052(2)
O3 0.0206(15) 0.048(2) 0.0257(16) -0.0113(14) -0.0014(12) 0.0169(15)
O4 0.066(3) 0.066(3) 0.013(2) -0.0013(9) 0.0013(9) 0.053(3)
C1 0.041(3) 0.051(5) 0.038(4) -0.026(3) -0.0128(17) 0.026(2)
C2 0.030(2) 0.035(4) 0.030(3) -0.017(3) -0.0086(14) 0.0175(18)
C3 0.031(2) 0.034(2) 0.024(2) -0.0071(18) -0.0029(18) 0.021(2)
C4 0.025(2) 0.023(2) 0.020(2) -0.0006(16) -0.0020(16) 0.0134(18)
C5 0.025(2) 0.021(3) 0.015(3) 0.000(2) 0.0002(11) 0.0107(14)
C6 0.026(2) 0.023(2) 0.020(2) 0.0020(15) -0.0029(16) 0.0179(18)
O5 0.139(8) 0.085(4) 0.092(6) 0.009(3) 0.017(5) 0.070(4)
O6 0.156(11) 0.156(11) 0.128(15) 0.000 0.000 0.078(6)
O7 0.206(15) 0.206(15) 0.120(16) 0.000 0.000 0.103(8)

loop_
_atom_type_symbol
_atom_type_description
_atom_type_scat_dispersion_real
_atom_type_scat_dispersion_imag
_atom_type_scat_source
C C 0.0033 0.0016 'International Tables Vol C Tables 4.2.6.8 and 6.1.1.4'
H H 0.0000 0.0000 'International Tables Vol C Tables 4.2.6.8 and 6.1.1.4'
O O 0.0106 0.0060 'International Tables Vol C Tables 4.2.6.8 and 6.1.1.4'
Cu Cu 0.3201 1.2651 'International Tables Vol C Tables 4.2.6.8 and 6.1.1.4'

loop_
_geom_angle_atom_site_label_1
_geom_angle_atom_site_label_2
_geom_angle_atom_site_label_3
_geom_angle
_geom_angle_site_symmetry_1
_geom_angle_site_symmetry_3
O2 Cu1 O2 89.7(3) 7_666 4_556
O2 Cu1 O3 168.49(13) 7_666 .
O2 Cu1 O3 89.72(16) 4_556 .
O2 Cu1 O3 89.72(16) 7_666 10_665
O2 Cu1 O3 168.49(13) 4_556 10_665
O3 Cu1 O3 88.5(2) . 10_665
O2 Cu1 O4 94.84(12) 7_666 .
O2 Cu1 O4 94.84(12) 4_556 .
O3 Cu1 O4 96.66(12) . .
O3 Cu1 O4 96.66(12) 10_665 .
O2 Cu1 Cu1 84.33(9) 7_666 7_666
O2 Cu1 Cu1 84.33(9) 4_556 7_666
O3 Cu1 Cu1 84.17(9) . 7_666
O3 Cu1 Cu1 84.17(9) 10_665 7_666
O4 Cu1 Cu1 178.83(12) . 7_666
C1 O1 C7 123.9(8) . .
C6 O2 Cu1 123.2(3) . 7_666
C6 O3 Cu1 123.2(3) . .
Cu1 O4 H4 109.5 . .
O1 C1 O1 125.8(7) 12 .
O1 C1 C2 117.1(3) 12 .
O1 C1 C2 117.1(3) . .
C3 C2 C3 120.6(5) . 12
C3 C2 C1 119.7(3) . .
C3 C2 C1 119.7(3) 12 .
C2 C3 C4 120.0(4) . .
C2 C3 H3 120.0 . .
C4 C3 H3 120.0 . .
C5 C4 C3 119.4(4) . .
C5 C4 C6 120.1(4) . .
C3 C4 C6 120.5(4) . .
C4 C5 C4 120.6(5) . 12
C4 C5 H5 119.7 . .
C4 C5 H5 119.7 12 .
O2 C6 O3 125.1(4) . .
O2 C6 C4 116.9(4) . .
O3 C6 C4 118.0(3) . .
O1 C7 H7A 109.5 . .
O1 C7 H7B 109.5 . .
H7A C7 H7B 109.5 . .
O1 C7 H7C 109.5 . .
H7A C7 H7C 109.5 . .
H7B C7 H7C 109.5 . .

loop_
_geom_bond_atom_site_label_1
_geom_bond_atom_site_label_2
_geom_bond_distance
_geom_bond_site_symmetry_2
Cu1 O2 1.960(3) 7_666
Cu1 O2 1.960(3) 4_556
Cu1 O3 1.964(3) .
Cu1 O3 1.964(3) 10_665
Cu1 O4 2.153(4) .
Cu1 Cu1 2.6174(12) 7_666
O1 C1 1.251(5) .
O1 C7 1.427(16) .
O2 C6 1.252(5) .
O2 Cu1 1.960(3) 7_666
O3 C6 1.255(5) .
O4 H4 0.8200 .
C1 O1 1.251(5) 12
C1 C2 1.510(9) .
C2 C3 1.383(5) .
C2 C3 1.383(5) 12
C3 C4 1.399(6) .
C3 H3 0.9300 .
C4 C5 1.392(5) .
C4 C6 1.490(6) .
C5 C4 1.392(5) 12
C5 H5 0.9300 .
C7 H7A 0.9600 .
C7 H7B 0.9600 .
C7 H7C 0.9600 .
